data_4504757
loop_
_publ_author_name
'Ying, Shao-Ming'
'Mao, Jiang-Gao'

_publ_section_title
;
 Introducing a Second Ligand:&#x2009; New Route to Luminescent Lanthanide
 Polyphosphonates
;
_journal_issue 4
_journal_name_full 'Crystal Growth &amp; Design'
_journal_page_first 964
_journal_paper_doi 10.1021/cg050554j
_journal_volume 6
_journal_year 2006
_chemical_formula_sum 'C12 H34 N2 Nd2 O26 P4'
_chemical_formula_weight 1034.77
_chemical_name_systematic
; 
 ? 
;
_space_group_IT_number 2
_symmetry_cell_setting triclinic
_symmetry_space_group_name_Hall '-P 1'
_symmetry_space_group_name_H-M 'P -1'
_atom_sites_solution_hydrogens geom
_atom_sites_solution_primary direct
_atom_sites_solution_secondary difmap
_audit_creation_method SHELXL-97
_cell_angle_alpha 106.749(2)
_cell_angle_beta 98.6680(10)
_cell_angle_gamma 110.262(2)
_cell_formula_units_Z 1
_cell_length_a 9.5478(9)
_cell_length_b 9.7290(9)
_cell_length_c 9.7786(10)
_cell_measurement_temperature 293(2)
_cell_volume 783.61(13)
_computing_structure_refinement 'SHELXL-97 (Sheldrick, 1997)'
_computing_structure_solution 'SHELXS-97 (Sheldrick, 1990)'
_diffrn_ambient_temperature 293(2)
_diffrn_measured_fraction_theta_full 0.984
_diffrn_measured_fraction_theta_max 0.984
_diffrn_measurement_device_type 'Rigaku Mercury CCD'
_diffrn_measurement_method 'narrow frame method'
_diffrn_radiation_monochromator graphite
_diffrn_radiation_source 'fine-focus sealed tube'
_diffrn_radiation_type MoK\a
_diffrn_radiation_wavelength 0.71073
_diffrn_reflns_av_R_equivalents 0.0291
_diffrn_reflns_av_sigmaI/netI 0.0515
_diffrn_reflns_limit_h_max 12
_diffrn_reflns_limit_h_min -12
_diffrn_reflns_limit_k_max 12
_diffrn_reflns_limit_k_min -12
_diffrn_reflns_limit_l_max 12
_diffrn_reflns_limit_l_min -12
_diffrn_reflns_number 6119
_diffrn_reflns_theta_full 27.45
_diffrn_reflns_theta_max 27.45
_diffrn_reflns_theta_min 3.29
_diffrn_standards_decay_% <1.0%
_exptl_absorpt_coefficient_mu 3.584
_exptl_absorpt_correction_T_max 1.0
_exptl_absorpt_correction_T_min 0.83
_exptl_absorpt_correction_type multi-scan
_exptl_crystal_colour purple
_exptl_crystal_density_diffrn 2.193
_exptl_crystal_density_method 'not measured'
_exptl_crystal_description brick
_exptl_crystal_F_000 508
_exptl_crystal_size_max 0.10
_exptl_crystal_size_mid 0.06
_exptl_crystal_size_min 0.02
_refine_diff_density_max 1.083
_refine_diff_density_min -0.674
_refine_diff_density_rms 0.160
_refine_ls_extinction_method none
_refine_ls_goodness_of_fit_ref 1.094
_refine_ls_hydrogen_treatment mixed
_refine_ls_matrix_type full
_refine_ls_number_parameters 232
_refine_ls_number_reflns 3533
_refine_ls_number_restraints 0
_refine_ls_restrained_S_all 1.094
_refine_ls_R_factor_all 0.0438
_refine_ls_R_factor_gt 0.0356
_refine_ls_shift/su_max 0.003
_refine_ls_shift/su_mean 0.000
_refine_ls_structure_factor_coef Fsqd
_refine_ls_weighting_details 'calc w=1/[\s^2^(Fo^2^)+(0.0099P)^2^+1.8562P] where P=(Fo^2^+2Fc^2^)/3'
_refine_ls_weighting_scheme calc
_refine_ls_wR_factor_gt 0.0587
_refine_ls_wR_factor_ref 0.0622
_reflns_number_gt 3157
_reflns_number_total 3533
_reflns_threshold_expression >2sigma(I)
_cod_data_source_file cg050554jsi20051016_094735.cif
_cod_data_source_block Nd-ox-l
_cod_depositor_comments
;
The following automatic conversions were performed:

'_exptl_absorpt_correction_type' value 'Multi-Scan' changed to
'multi-scan' according to
/home/saulius/struct/CIF-dictionaries/cif_core.dic dictionary named
'cif_core.dic' version 2.4.1 from 2010-06-29.

Automatic conversion script
Id: cif_fix_values 1715 2011-07-08 13:25:40Z adriana 
;
_cod_original_sg_symbol_H-M P-1
_cod_database_code 4504757

loop_
_symmetry_equiv_pos_as_xyz
'x, y, z'
'-x, -y, -z'

loop_
_atom_site_label
_atom_site_type_symbol
_atom_site_fract_x
_atom_site_fract_y
_atom_site_fract_z
_atom_site_U_iso_or_equiv
_atom_site_adp_type
_atom_site_occupancy
_atom_site_symmetry_multiplicity
_atom_site_calc_flag
_atom_site_refinement_flags
Nd1 Nd 0.58819(3) 0.72642(3) 0.81599(3) 0.01323(7) Uani 1 1 d .
P1 P 0.23784(14) 0.96710(14) 0.34727(14) 0.0191(3) Uani 1 1 d .
P2 P 0.25790(13) 0.48805(13) 0.48207(12) 0.0128(2) Uani 1 1 d .
N1 N 0.2573(4) 0.6680(4) 0.3054(4) 0.0162(8) Uani 1 1 d .
H01A H 0.3151 0.6165 0.2695 0.019 Uiso 1 1 calc R
C1 C 0.0952(5) 0.5701(5) 0.2087(5) 0.0209(10) Uani 1 1 d .
H1A H 0.0269 0.6156 0.2472 0.025 Uiso 1 1 calc R
H1B H 0.0621 0.4652 0.2118 0.025 Uiso 1 1 calc R
C2 C 0.0796(5) 0.5582(6) 0.0481(5) 0.0263(11) Uani 1 1 d .
H2A H 0.0982 0.6607 0.0424 0.032 Uiso 1 1 calc R
H2B H 0.1568 0.5254 0.0127 0.032 Uiso 1 1 calc R
C3 C 0.3288(5) 0.8293(5) 0.2971(5) 0.0183(10) Uani 1 1 d .
H3A H 0.3345 0.8141 0.1960 0.022 Uiso 1 1 calc R
H3B H 0.4349 0.8807 0.3604 0.022 Uiso 1 1 calc R
C4 C 0.2723(5) 0.6745(5) 0.4633(5) 0.0183(9) Uani 1 1 d .
H4A H 0.1912 0.7007 0.4974 0.022 Uiso 1 1 calc R
H4B H 0.3717 0.7576 0.5267 0.022 Uiso 1 1 calc R
C5 C 0.5339(5) 0.4460(5) 0.9563(5) 0.0178(10) Uani 1 1 d .
C6 C 0.5807(5) 1.0393(5) 1.0590(5) 0.0151(9) Uani 1 1 d .
O1 O 0.5855(4) 0.4839(4) 0.8544(4) 0.0223(7) Uani 1 1 d .
O2 O 0.5353(4) 0.3334(4) 0.9916(4) 0.0264(8) Uani 1 1 d .
O3 O 0.6767(3) 0.9807(4) 1.0285(4) 0.0231(7) Uani 1 1 d .
O4 O 0.6034(4) 1.1529(4) 1.1717(4) 0.0230(7) Uani 1 1 d .
O11 O 0.3373(4) 1.1070(4) 0.3179(4) 0.0285(8) Uani 1 1 d .
O12 O 0.2657(5) 1.0040(4) 0.5180(4) 0.0361(9) Uani 1 1 d .
H12A H 0.2468 1.0800 0.5559 0.054 Uiso 1 1 calc R
O13 O 0.0679(4) 0.8960(4) 0.2655(4) 0.0347(9) Uani 1 1 d .
O21 O 0.3494(3) 0.5312(4) 0.6386(3) 0.0189(7) Uani 1 1 d .
O22 O 0.0837(3) 0.3886(4) 0.4665(4) 0.0230(7) Uani 1 1 d .
H22A H 0.0497 0.3073 0.3929 0.035 Uiso 1 1 calc R
O23 O 0.3083(4) 0.4060(4) 0.3579(3) 0.0197(7) Uani 1 1 d .
O1W O 0.8662(5) 0.7988(5) 0.9549(5) 0.0353(10) Uani 1 1 d .
O2W O -0.0414(5) 0.1251(5) 0.2348(5) 0.0342(9) Uani 1 1 d .
O3W O 0.2231(6) 1.2354(6) 0.6941(5) 0.0385(11) Uani 1 1 d .
H1WB H 0.908(6) 0.821(7) 1.025(6) 0.022(18) Uiso 1 1 d .
H1WA H 0.926(11) 0.808(11) 0.887(11) 0.14(4) Uiso 1 1 d .
H2WA H -0.149(8) 0.080(8) 0.187(7) 0.06(2) Uiso 1 1 d .
H2WB H -0.021(10) 0.066(10) 0.263(10) 0.10(3) Uiso 1 1 d .
H3WA H 0.241(8) 1.298(8) 0.670(8) 0.06(3) Uiso 1 1 d .
H3WB H 0.118(8) 1.198(8) 0.686(7) 0.06(2) Uiso 1 1 d .

loop_
_atom_site_aniso_label
_atom_site_aniso_U_11
_atom_site_aniso_U_22
_atom_site_aniso_U_33
_atom_site_aniso_U_23
_atom_site_aniso_U_13
_atom_site_aniso_U_12
Nd1 0.01728(12) 0.01212(12) 0.01281(11) 0.00450(9) 0.00586(9) 0.00829(10)
P1 0.0234(6) 0.0156(6) 0.0243(6) 0.0115(5) 0.0098(5) 0.0100(5)
P2 0.0142(5) 0.0116(6) 0.0133(5) 0.0041(5) 0.0039(4) 0.0065(5)
N1 0.024(2) 0.0105(19) 0.0166(19) 0.0039(15) 0.0055(16) 0.0105(17)
C1 0.019(2) 0.016(2) 0.021(2) 0.005(2) -0.001(2) 0.003(2)
C2 0.028(3) 0.030(3) 0.020(2) 0.011(2) 0.001(2) 0.012(2)
C3 0.020(2) 0.017(2) 0.021(2) 0.010(2) 0.0058(19) 0.010(2)
C4 0.026(2) 0.012(2) 0.013(2) 0.0019(18) 0.0019(19) 0.008(2)
C5 0.018(2) 0.020(2) 0.019(2) 0.007(2) 0.0083(19) 0.012(2)
C6 0.017(2) 0.015(2) 0.017(2) 0.0092(19) 0.0054(19) 0.009(2)
O1 0.0339(19) 0.0244(19) 0.0252(18) 0.0157(15) 0.0193(15) 0.0209(16)
O2 0.044(2) 0.0250(19) 0.032(2) 0.0208(16) 0.0246(17) 0.0250(18)
O3 0.0173(16) 0.0219(18) 0.0263(18) -0.0013(15) 0.0038(14) 0.0129(15)
O4 0.0219(17) 0.0210(18) 0.0210(17) -0.0034(14) 0.0019(14) 0.0136(15)
O11 0.041(2) 0.0198(19) 0.035(2) 0.0184(16) 0.0178(18) 0.0151(17)
O12 0.065(3) 0.033(2) 0.030(2) 0.0172(18) 0.025(2) 0.034(2)
O13 0.0242(19) 0.032(2) 0.052(2) 0.0168(19) 0.0096(18) 0.0158(17)
O21 0.0223(16) 0.0173(17) 0.0147(16) 0.0051(13) 0.0029(13) 0.0072(14)
O22 0.0144(15) 0.0209(18) 0.0260(18) 0.0006(15) 0.0075(14) 0.0043(14)
O23 0.0269(17) 0.0194(17) 0.0189(16) 0.0087(14) 0.0115(14) 0.0129(15)
O1W 0.031(2) 0.044(3) 0.024(2) 0.003(2) -0.001(2) 0.019(2)
O2W 0.021(2) 0.028(2) 0.037(2) 0.0030(19) -0.0047(17) 0.0042(18)
O3W 0.044(3) 0.032(3) 0.047(3) 0.020(2) 0.020(2) 0.016(2)

loop_
_atom_type_symbol
_atom_type_description
_atom_type_scat_dispersion_real
_atom_type_scat_dispersion_imag
_atom_type_scat_source
C C 0.0033 0.0016 'International Tables Vol C Tables 4.2.6.8 and 6.1.1.4'
H H 0.0000 0.0000 'International Tables Vol C Tables 4.2.6.8 and 6.1.1.4'
N N 0.0061 0.0033 'International Tables Vol C Tables 4.2.6.8 and 6.1.1.4'
O O 0.0106 0.0060 'International Tables Vol C Tables 4.2.6.8 and 6.1.1.4'
P P 0.1023 0.0942 'International Tables Vol C Tables 4.2.6.8 and 6.1.1.4'
Nd Nd -0.1943 3.0179 'International Tables Vol C Tables 4.2.6.8 and 6.1.1.4'

loop_
_geom_angle_atom_site_label_1
_geom_angle_atom_site_label_2
_geom_angle_atom_site_label_3
_geom_angle
_geom_angle_site_symmetry_1
_geom_angle_site_symmetry_3
O11 Nd1 O23 76.70(11) 2_676 2_666
O11 Nd1 O21 98.68(11) 2_676 .
O23 Nd1 O21 81.16(11) 2_666 .
O11 Nd1 O2 148.75(11) 2_676 2_667
O23 Nd1 O2 134.45(10) 2_666 2_667
O21 Nd1 O2 86.40(11) . 2_667
O11 Nd1 O1 145.88(11) 2_676 .
O23 Nd1 O1 69.26(10) 2_666 .
O21 Nd1 O1 78.80(11) . .
O2 Nd1 O1 65.36(10) 2_667 .
O11 Nd1 O4 78.25(11) 2_676 2_677
O23 Nd1 O4 141.07(11) 2_666 2_677
O21 Nd1 O4 73.71(11) . 2_677
O2 Nd1 O4 73.64(11) 2_667 2_677
O1 Nd1 O4 131.48(11) . 2_677
O11 Nd1 O3 83.02(12) 2_676 .
O23 Nd1 O3 138.87(10) 2_666 .
O21 Nd1 O3 137.72(10) . .
O2 Nd1 O3 73.08(11) 2_667 .
O1 Nd1 O3 121.75(11) . .
O4 Nd1 O3 65.25(10) 2_677 .
O11 Nd1 O1W 93.87(14) 2_676 .
O23 Nd1 O1W 73.87(13) 2_666 .
O21 Nd1 O1W 148.59(13) . .
O2 Nd1 O1W 97.57(14) 2_667 .
O1 Nd1 O1W 74.77(13) . .
O4 Nd1 O1W 137.35(13) 2_677 .
O3 Nd1 O1W 72.23(12) . .
O11 P1 O13 115.2(2) . .
O11 P1 O12 110.9(2) . .
O13 P1 O12 112.4(2) . .
O11 P1 C3 103.4(2) . .
O13 P1 C3 112.6(2) . .
O12 P1 C3 101.2(2) . .
O23 P2 O21 118.07(18) . .
O23 P2 O22 110.24(18) . .
O21 P2 O22 107.55(18) . .
O23 P2 C4 106.81(19) . .
O21 P2 C4 105.85(19) . .
O22 P2 C4 107.8(2) . .
C1 N1 C4 111.9(3) . .
C1 N1 C3 114.3(3) . .
C4 N1 C3 112.5(3) . .
N1 C1 C2 112.5(4) . .
C2 C2 C1 110.3(5) 2_565 .
N1 C3 P1 119.8(3) . .
N1 C4 P2 112.8(3) . .
O2 C5 O1 126.2(4) . .
O2 C5 C5 118.6(5) . 2_667
O1 C5 C5 115.2(5) . 2_667
O4 C6 O3 126.5(4) . .
O4 C6 C6 117.7(5) . 2_677
O3 C6 C6 115.8(5) . 2_677
C5 O1 Nd1 120.5(3) . .
C5 O2 Nd1 120.0(3) . 2_667
C6 O3 Nd1 119.8(3) . .
C6 O4 Nd1 119.7(3) . 2_677
P1 O11 Nd1 157.1(2) . 2_676
P2 O21 Nd1 139.64(18) . .
P2 O23 Nd1 172.6(2) . 2_666

loop_
_geom_bond_atom_site_label_1
_geom_bond_atom_site_label_2
_geom_bond_distance
_geom_bond_site_symmetry_2
Nd1 O11 2.356(3) 2_676
Nd1 O23 2.378(3) 2_666
Nd1 O21 2.392(3) .
Nd1 O2 2.469(3) 2_667
Nd1 O1 2.487(3) .
Nd1 O4 2.492(3) 2_677
Nd1 O3 2.493(3) .
Nd1 O1W 2.541(4) .
P1 O11 1.500(3) .
P1 O13 1.504(4) .
P1 O12 1.562(4) .
P1 C3 1.830(5) .
P2 O23 1.492(3) .
P2 O21 1.501(3) .
P2 O22 1.565(3) .
P2 C4 1.836(4) .
N1 C1 1.489(5) .
N1 C4 1.510(5) .
N1 C3 1.511(5) .
C1 C2 1.521(6) .
C2 C2 1.497(9) 2_565
C5 O2 1.243(5) .
C5 O1 1.267(5) .
C5 C5 1.540(8) 2_667
C6 O4 1.242(5) .
C6 O3 1.265(5) .
C6 C6 1.558(8) 2_677
O2 Nd1 2.469(3) 2_667
O4 Nd1 2.492(3) 2_677
O11 Nd1 2.356(3) 2_676
O23 Nd1 2.378(3) 2_666
